data_7225734
loop_
_publ_author_name
'Han, Xiang-Bin'
'Xiao, Jing-Mei'

_publ_section_title
;
 Water motion-controlled reversible phase transition and
 de/absorption-controlled reversible phase transformation in the hydrate
 crystal (BEDABCO)ClO4&#x00B7;H2O and its analogs
;
_journal_issue 33
_journal_name_full CrystEngComm
_journal_page_first 6195
_journal_paper_doi 10.1039/C6CE00854B
_journal_volume 18
_journal_year 2016
_chemical_formula_moiety 'C8 H16 Br N2, Cl O4, H2 O'
_chemical_formula_sum 'C8 H18 Br Cl N2 O5'
_chemical_formula_weight 337.59
_space_group_crystal_system monoclinic
_space_group_IT_number 14
_space_group_name_Hall '-P 2ybc'
_space_group_name_H-M_alt 'P 1 21/c 1'
_symmetry_space_group_name_Hall '-P 2ybc'
_symmetry_space_group_name_H-M 'P 1 21/c 1'
_atom_sites_solution_hydrogens mixed
_audit_creation_method SHELXL-2014/7
_audit_update_record
;
2016-04-09 deposited with the CCDC.
2016-06-27 downloaded from the CCDC.
;
_cell_angle_alpha 90
_cell_angle_beta 93.92(3)
_cell_angle_gamma 90
_cell_formula_units_Z 4
_cell_length_a 10.980(2)
_cell_length_b 10.333(2)
_cell_length_c 11.370(2)
_cell_measurement_reflns_used 8773
_cell_measurement_temperature 293(2)
_cell_measurement_theta_max 27.469
_cell_measurement_theta_min 3.180
_cell_volume 1287.0(4)
_computing_cell_refinement 'Bruker XSCANS'
_computing_data_collection 'Bruker XSCANS'
_computing_data_reduction 'Bruker SHELXTL'
_computing_molecular_graphics 'Bruker SHELXTL'
_computing_publication_material 'Bruker SHELXTL'
_computing_structure_refinement 'SHELXL-2014/7 (Sheldrick, 2014)'
_computing_structure_solution 'Bruker SHELXTL'
_diffrn_ambient_temperature 293(2)
_diffrn_measured_fraction_theta_full 0.999
_diffrn_measured_fraction_theta_max 0.998
_diffrn_measurement_device_type 'Bruker P4'
_diffrn_measurement_method '\w scans'
_diffrn_radiation_type MoK\a
_diffrn_radiation_wavelength 0.71073
_diffrn_reflns_av_R_equivalents 0.0424
_diffrn_reflns_av_unetI/netI 0.0447
_diffrn_reflns_Laue_measured_fraction_full 0.999
_diffrn_reflns_Laue_measured_fraction_max 0.998
_diffrn_reflns_limit_h_max 14
_diffrn_reflns_limit_h_min -14
_diffrn_reflns_limit_k_max 13
_diffrn_reflns_limit_k_min -12
_diffrn_reflns_limit_l_max 10
_diffrn_reflns_limit_l_min -14
_diffrn_reflns_number 8773
_diffrn_reflns_point_group_measured_fraction_full 0.999
_diffrn_reflns_point_group_measured_fraction_max 0.998
_diffrn_reflns_theta_full 25.242
_diffrn_reflns_theta_max 27.469
_diffrn_reflns_theta_min 3.180
_exptl_absorpt_coefficient_mu 3.413
_exptl_absorpt_correction_type none
_exptl_crystal_colour colorless
_exptl_crystal_density_diffrn 1.742
_exptl_crystal_description block
_exptl_crystal_F_000 688
_exptl_crystal_size_max 0.200
_exptl_crystal_size_mid 0.200
_exptl_crystal_size_min 0.200
_refine_diff_density_max 0.403
_refine_diff_density_min -0.704
_refine_diff_density_rms 0.100
_refine_ls_extinction_method none
_refine_ls_goodness_of_fit_ref 1.088
_refine_ls_hydrogen_treatment mixed
_refine_ls_matrix_type full
_refine_ls_number_parameters 160
_refine_ls_number_reflns 2951
_refine_ls_number_restraints 3
_refine_ls_restrained_S_all 1.088
_refine_ls_R_factor_all 0.0558
_refine_ls_R_factor_gt 0.0427
_refine_ls_shift/su_max 0.001
_refine_ls_shift/su_mean 0.000
_refine_ls_structure_factor_coef Fsqd
_refine_ls_weighting_details 'w=1/[\s^2^(Fo^2^)+(0.0355P)^2^+0.7872P] where P=(Fo^2^+2Fc^2^)/3'
_refine_ls_weighting_scheme calc
_refine_ls_wR_factor_gt 0.0921
_refine_ls_wR_factor_ref 0.0980
_reflns_Friedel_coverage 0.000
_reflns_number_gt 2422
_reflns_number_total 2957
_reflns_threshold_expression 'I > 2\s(I)'
_cod_data_source_file c6ce00854b2.cif
_cod_data_source_block 293K
_cod_depositor_comments
;
The following automatic conversions were performed:

'_exptl_absorpt_correction_type' value 'NONE' changed to 'none'
according to
/usr/data/users/saulius/crontab/automatic-downloads/rss-feeds/RSC/lib/dictionaries/cif_core.dic
dictionary named 'cif_core.dic' version 2.4.2 from 2011-04-26.

Automatic conversion script
Id: cif_fix_values 4268 2015-11-12 08:31:59Z antanas 

 Adding full bibliography for 7225731--7225736.cif.
;
_cod_original_cell_volume 1287.0(5)
_cod_database_code 7225734
_shelx_shelxl_version_number 2014/7
_shelx_space_group_comment
; 
The symmetry employed for this shelxl refinement is uniquely defined 
by the following loop, which should always be used as a source of 
symmetry information in preference to the above space-group names. 
They are only intended as comments. 
;
_shelx_estimated_absorpt_t_min 0.239
_shelx_estimated_absorpt_t_max 0.239

loop_
_space_group_symop_operation_xyz
'x, y, z'
'-x, y+1/2, -z+1/2'
'-x, -y, -z'
'x, -y-1/2, z-1/2'

loop_
_atom_site_label
_atom_site_type_symbol
_atom_site_fract_x
_atom_site_fract_y
_atom_site_fract_z
_atom_site_U_iso_or_equiv
_atom_site_adp_type
_atom_site_occupancy
_atom_site_site_symmetry_order
_atom_site_calc_flag
_atom_site_refinement_flags_posn
_atom_site_refinement_flags_adp
Cl1 Cl 0.77141(7) 0.50302(7) 0.75481(7) 0.03812(19) Uani 1 1 d . .
Br1 Br 0.98616(3) 0.24030(3) 0.51450(3) 0.04524(13) Uani 1 1 d . .
N1 N 0.7796(2) 0.4737(2) 0.2719(2) 0.0293(5) Uani 1 1 d . .
C7 C 0.8829(3) 0.4048(3) 0.3412(3) 0.0384(7) Uani 1 1 d . .
H7A H 0.9247 0.3494 0.2880 0.046 Uiso 1 1 calc R U
H7B H 0.9410 0.4687 0.3727 0.046 Uiso 1 1 calc R U
N2 N 0.6131(2) 0.5955(2) 0.1474(2) 0.0359(6) Uani 1 1 d . .
C3 C 0.6947(3) 0.3800(3) 0.2076(3) 0.0390(7) Uani 1 1 d . .
H3A H 0.6571 0.3245 0.2636 0.047 Uiso 1 1 calc R U
H3B H 0.7399 0.3258 0.1561 0.047 Uiso 1 1 calc R U
C4 C 0.5957(3) 0.4561(3) 0.1345(3) 0.0434(7) Uani 1 1 d . .
H4A H 0.5980 0.4327 0.0520 0.052 Uiso 1 1 calc R U
H4B H 0.5160 0.4327 0.1597 0.052 Uiso 1 1 calc R U
C6 C 0.7346(3) 0.6287(3) 0.1097(3) 0.0403(7) Uani 1 1 d . .
H6A H 0.7466 0.7215 0.1163 0.048 Uiso 1 1 calc R U
H6B H 0.7392 0.6051 0.0276 0.048 Uiso 1 1 calc R U
C2 C 0.6086(3) 0.6292(3) 0.2724(3) 0.0397(7) Uani 1 1 d . .
H2A H 0.5286 0.6080 0.2983 0.048 Uiso 1 1 calc R U
H2B H 0.6207 0.7217 0.2821 0.048 Uiso 1 1 calc R U
C8 C 0.8421(3) 0.3242(3) 0.4409(3) 0.0421(7) Uani 1 1 d . .
H8A H 0.7833 0.2599 0.4115 0.051 Uiso 1 1 calc R U
H8B H 0.8040 0.3784 0.4976 0.051 Uiso 1 1 calc R U
C5 C 0.8358(3) 0.5599(3) 0.1836(3) 0.0429(7) Uani 1 1 d . .
H5A H 0.8845 0.5085 0.1329 0.051 Uiso 1 1 calc R U
H5B H 0.8888 0.6230 0.2242 0.051 Uiso 1 1 calc R U
C1 C 0.7063(3) 0.5570(3) 0.3495(3) 0.0387(7) Uani 1 1 d . .
H1A H 0.7595 0.6186 0.3921 0.046 Uiso 1 1 calc R U
H1B H 0.6679 0.5036 0.4066 0.046 Uiso 1 1 calc R U
O3 O 0.8638(2) 0.4124(3) 0.7301(2) 0.0640(7) Uani 1 1 d . .
O1 O 0.6959(2) 0.4468(3) 0.8381(3) 0.0742(8) Uani 1 1 d . .
O2 O 0.6988(3) 0.5304(3) 0.6495(2) 0.0773(9) Uani 1 1 d . .
O4 O 0.8247(3) 0.6190(3) 0.8007(3) 0.0784(9) Uani 1 1 d . .
O5 O 0.4817(3) 0.8189(3) 0.0476(3) 0.0735(8) Uani 1 1 d D .
H5WB H 0.531(3) 0.875(3) 0.069(4) 0.088 Uiso 1 1 d D U
H5WA H 0.500(4) 0.745(2) 0.072(4) 0.088 Uiso 1 1 d D U

loop_
_atom_site_aniso_label
_atom_site_aniso_U_11
_atom_site_aniso_U_22
_atom_site_aniso_U_33
_atom_site_aniso_U_23
_atom_site_aniso_U_13
_atom_site_aniso_U_12
Cl1 0.0361(4) 0.0383(4) 0.0399(4) -0.0053(3) 0.0022(3) -0.0001(3)
Br1 0.0424(2) 0.0504(2) 0.0424(2) 0.00297(14) -0.00079(14) 0.01334(14)
N1 0.0276(11) 0.0295(12) 0.0309(12) -0.0002(10) 0.0038(10) 0.0004(9)
C7 0.0309(14) 0.0437(17) 0.0406(17) 0.0019(14) 0.0017(13) 0.0039(13)
N2 0.0349(13) 0.0376(13) 0.0353(13) 0.0006(11) 0.0020(11) 0.0031(10)
C3 0.0429(16) 0.0316(16) 0.0417(17) -0.0061(13) -0.0025(14) -0.0030(13)
C4 0.0364(16) 0.0411(17) 0.0513(19) -0.0013(15) -0.0073(14) -0.0022(14)
C6 0.0422(16) 0.0429(17) 0.0368(16) 0.0042(14) 0.0102(13) 0.0013(14)
C2 0.0383(16) 0.0395(17) 0.0425(17) -0.0010(13) 0.0112(13) 0.0066(13)
C8 0.0336(15) 0.052(2) 0.0407(17) 0.0039(14) 0.0002(13) 0.0062(14)
C5 0.0339(15) 0.0473(19) 0.0486(19) 0.0107(15) 0.0109(14) 0.0010(14)
C1 0.0416(16) 0.0404(17) 0.0347(16) -0.0089(13) 0.0063(13) 0.0065(14)
O3 0.0481(14) 0.0668(17) 0.0791(18) -0.0059(14) 0.0198(13) 0.0168(12)
O1 0.0607(16) 0.089(2) 0.0764(19) 0.0061(16) 0.0342(15) -0.0016(16)
O2 0.091(2) 0.0763(19) 0.0594(17) -0.0051(14) -0.0315(16) 0.0103(16)
O4 0.098(2) 0.0495(16) 0.083(2) -0.0175(14) -0.0236(17) -0.0181(15)
O5 0.0649(19) 0.069(2) 0.085(2) 0.0085(18) -0.0079(16) 0.0210(15)

loop_
_atom_type_symbol
_atom_type_description
_atom_type_scat_dispersion_real
_atom_type_scat_dispersion_imag
_atom_type_scat_source
C C 0.0033 0.0016 'International Tables Vol C Tables 4.2.6.8 and 6.1.1.4'
H H 0.0000 0.0000 'International Tables Vol C Tables 4.2.6.8 and 6.1.1.4'
N N 0.0061 0.0033 'International Tables Vol C Tables 4.2.6.8 and 6.1.1.4'
O O 0.0106 0.0060 'International Tables Vol C Tables 4.2.6.8 and 6.1.1.4'
Cl Cl 0.1484 0.1585 'International Tables Vol C Tables 4.2.6.8 and 6.1.1.4'
Br Br -0.2901 2.4595 'International Tables Vol C Tables 4.2.6.8 and 6.1.1.4'

loop_
_geom_angle_atom_site_label_1
_geom_angle_atom_site_label_2
_geom_angle_atom_site_label_3
_geom_angle
O4 Cl1 O2 109.64(18)
O4 Cl1 O3 110.30(19)
O2 Cl1 O3 109.34(17)
O4 Cl1 O1 110.1(2)
O2 Cl1 O1 108.8(2)
O3 Cl1 O1 108.55(17)
C3 N1 C1 108.4(2)
C3 N1 C5 109.0(2)
C1 N1 C5 108.2(2)
C3 N1 C7 111.6(2)
C1 N1 C7 112.1(2)
C5 N1 C7 107.4(2)
C8 C7 N1 113.8(2)
C8 C7 H7A 108.8
N1 C7 H7A 108.8
C8 C7 H7B 108.8
N1 C7 H7B 108.8
H7A C7 H7B 107.7
C4 N2 C2 108.6(2)
C4 N2 C6 108.5(2)
C2 N2 C6 108.5(2)
N1 C3 C4 109.0(2)
N1 C3 H3A 109.9
C4 C3 H3A 109.9
N1 C3 H3B 109.9
C4 C3 H3B 109.9
H3A C3 H3B 108.3
N2 C4 C3 111.6(2)
N2 C4 H4A 109.3
C3 C4 H4A 109.3
N2 C4 H4B 109.3
C3 C4 H4B 109.3
H4A C4 H4B 108.0
N2 C6 C5 111.9(2)
N2 C6 H6A 109.2
C5 C6 H6A 109.2
N2 C6 H6B 109.2
C5 C6 H6B 109.2
H6A C6 H6B 107.9
N2 C2 C1 111.7(2)
N2 C2 H2A 109.3
C1 C2 H2A 109.3
N2 C2 H2B 109.3
C1 C2 H2B 109.3
H2A C2 H2B 107.9
C7 C8 Br1 107.3(2)
C7 C8 H8A 110.3
Br1 C8 H8A 110.3
C7 C8 H8B 110.3
Br1 C8 H8B 110.3
H8A C8 H8B 108.5
N1 C5 C6 109.1(2)
N1 C5 H5A 109.9
C6 C5 H5A 109.9
N1 C5 H5B 109.9
C6 C5 H5B 109.9
H5A C5 H5B 108.3
N1 C1 C2 108.9(2)
N1 C1 H1A 109.9
C2 C1 H1A 109.9
N1 C1 H1B 109.9
C2 C1 H1B 109.9
H1A C1 H1B 108.3
H5WB O5 H5WA 114(3)

loop_
_geom_bond_atom_site_label_1
_geom_bond_atom_site_label_2
_geom_bond_distance
Cl1 O4 1.417(3)
Cl1 O2 1.420(3)
Cl1 O3 1.423(2)
Cl1 O1 1.424(3)
Br1 C8 1.943(3)
N1 C3 1.500(4)
N1 C1 1.506(4)
N1 C5 1.506(4)
N1 C7 1.513(3)
C7 C8 1.499(4)
C7 H7A 0.9700
C7 H7B 0.9700
N2 C4 1.459(4)
N2 C2 1.469(4)
N2 C6 1.470(4)
C3 C4 1.539(4)
C3 H3A 0.9700
C3 H3B 0.9700
C4 H4A 0.9700
C4 H4B 0.9700
C6 C5 1.522(4)
C6 H6A 0.9700
C6 H6B 0.9700
C2 C1 1.532(4)
C2 H2A 0.9700
C2 H2B 0.9700
C8 H8A 0.9700
C8 H8B 0.9700
C5 H5A 0.9700
C5 H5B 0.9700
C1 H1A 0.9700
C1 H1B 0.9700
O5 H5WB 0.821(18)
O5 H5WA 0.837(18)

loop_
_geom_hbond_atom_site_label_D
_geom_hbond_atom_site_label_H
_geom_hbond_atom_site_label_A
_geom_hbond_distance_DH
_geom_hbond_distance_HA
_geom_hbond_distance_DA
_geom_hbond_angle_DHA
_geom_hbond_site_symmetry_A
O5 H5WA N2 0.837(18) 2.12(3) 2.911(4) 158(4) .
O5 H5WB O2 0.821(18) 2.22(2) 3.013(4) 161(4) 4_575
C1 H1B O5 0.97 2.59 3.466(5) 149.7 2_645
C8 H8B O2 0.97 2.66 3.627(5) 178.8 .
C8 H8A O1 0.97 2.46 3.395(5) 161.0 4_565
C6 H6A O2 0.97 2.65 3.577(4) 160.2 4_575
C4 H4B O1 0.97 2.64 3.390(4) 134.3 3_666
O5 H5WA N2 0.837(18) 2.12(3) 2.911(4) 158(4) .
O5 H5WB O2 0.821(18) 2.22(2) 3.013(4) 161(4) 4_575
C1 H1B O5 0.97 2.59 3.466(5) 149.7 2_645
C8 H8B O2 0.97 2.66 3.627(5) 178.8 .
C8 H8A O1 0.97 2.46 3.395(5) 161.0 4_565
C6 H6A O2 0.97 2.65 3.577(4) 160.2 4_575
C4 H4B O1 0.97 2.64 3.390(4) 134.3 3_666

loop_
_geom_torsion_atom_site_label_1
_geom_torsion_atom_site_label_2
_geom_torsion_atom_site_label_3
_geom_torsion_atom_site_label_4
_geom_torsion
C3 N1 C7 C8 -66.0(3)
C1 N1 C7 C8 55.9(3)
C5 N1 C7 C8 174.6(3)
C1 N1 C3 C4 58.8(3)
C5 N1 C3 C4 -58.8(3)
C7 N1 C3 C4 -177.3(2)
C2 N2 C4 C3 -59.3(3)
C6 N2 C4 C3 58.4(3)
N1 C3 C4 N2 0.6(4)
C4 N2 C6 C5 -60.1(3)
C2 N2 C6 C5 57.7(3)
C4 N2 C2 C1 58.5(3)
C6 N2 C2 C1 -59.2(3)
N1 C7 C8 Br1 178.17(19)
C3 N1 C5 C6 57.5(3)
C1 N1 C5 C6 -60.2(3)
C7 N1 C5 C6 178.6(2)
N2 C6 C5 N1 1.8(4)
C3 N1 C1 C2 -59.5(3)
C5 N1 C1 C2 58.6(3)
C7 N1 C1 C2 176.8(2)
N2 C2 C1 N1 0.9(4)
